data_7238791
loop_
_publ_author_name
'Chen, Chung-Yu'
'Yang, Cheng-Hao'
'Hu, Wan-Ping'
'Kishore Vandavasi, Jaya'
'Chung, Mei-Ing'
'Wang, Jeh-Jeng'

_publ_section_title
;
 Synthesis of fused triazolo[4,5-d]quinoline/chromene/thiochromene
 derivatives via palladium catalysis mediated by tetrabutylammonium iodide
;
_journal_issue 8
_journal_name_full 'RSC Advances'
_journal_page_first 2710
_journal_paper_doi 10.1039/c2ra22799a
_journal_volume 3
_journal_year 2013
_chemical_formula_moiety 'C18 H16 N4 O3'
_chemical_formula_sum 'C18 H16 N4 O3'
_chemical_formula_weight 336.35
_space_group_IT_number 14
_space_group_name_Hall '-P 2ybc'
_space_group_name_H-M_alt 'P 1 21/c 1'
_symmetry_cell_setting monoclinic
_symmetry_Int_Tables_number 14
_symmetry_space_group_name_H-M 'P 1 21/c 1'
_atom_sites_solution_hydrogens geom
_atom_sites_solution_primary direct
_atom_sites_solution_secondary difmap
_audit_creation_method SHELXL-97
_cell_angle_alpha 90.00
_cell_angle_beta 91.885(5)
_cell_angle_gamma 90.00
_cell_formula_units_Z 4
_cell_length_a 9.5689(5)
_cell_length_b 14.0410(7)
_cell_length_c 11.5099(6)
_cell_measurement_reflns_used 1739
_cell_measurement_temperature 110(2)
_cell_measurement_theta_max 29.1263
_cell_measurement_theta_min 2.7190
_cell_volume 1545.60(14)
_computing_cell_refinement
;
CrysAlis RED, Oxford Diffraction Ltd.,
Version 1.171.32.29 (release 10-06-2008 CrysAlis171 .NET)
(compiled Jun 10 2008,16:49:55)
;
_computing_data_collection
;
CrysAlis CCD, Oxford Diffraction Ltd.,
Version 1.171.32.29 (release 10-06-2008 CrysAlis171 .NET)
(compiled Jun 10 2008,16:49:55)
;
_computing_data_reduction
;
CrysAlis RED, Oxford Diffraction Ltd.,
Version 1.171.32.29 (release 10-06-2008 CrysAlis171 .NET)
(compiled Jun 10 2008,16:49:55)
;
_computing_molecular_graphics 'Bruker SHELXTL'
_computing_publication_material 'Bruker SHELXTL'
_computing_structure_refinement 'SHELXL-97 (Sheldrick, 2008)'
_computing_structure_solution 'SHELXS-97 (Sheldrick, 2008)'
_diffrn_ambient_temperature 110(2)
_diffrn_measured_fraction_theta_full 0.999
_diffrn_measured_fraction_theta_max 0.852
_diffrn_measurement_device_type 'CCD detector'
_diffrn_measurement_method '\w scans'
_diffrn_radiation_monochromator graphite
_diffrn_radiation_probe x-ray
_diffrn_radiation_type MoK\a
_diffrn_radiation_wavelength 0.71073
_diffrn_reflns_av_R_equivalents 0.0269
_diffrn_reflns_av_sigmaI/netI 0.0492
_diffrn_reflns_limit_h_max 7
_diffrn_reflns_limit_h_min -12
_diffrn_reflns_limit_k_max 10
_diffrn_reflns_limit_k_min -19
_diffrn_reflns_limit_l_max 15
_diffrn_reflns_limit_l_min -13
_diffrn_reflns_number 6758
_diffrn_reflns_theta_full 26.00
_diffrn_reflns_theta_max 29.19
_diffrn_reflns_theta_min 2.90
_diffrn_source 'fine-focus sealed tube'
_exptl_absorpt_coefficient_mu 0.102
_exptl_absorpt_correction_T_max 1.00000
_exptl_absorpt_correction_T_min 0.91079
_exptl_absorpt_correction_type multi-scan
_exptl_absorpt_process_details
;
CrysAlisPro, Agilent Technologies,
Version 1.171.35.19 (release 27-10-2011 CrysAlis171 .NET)
(compiled Oct 27 2011,15:02:11)
Empirical absorption correction using spherical harmonics,
implemented in SCALE3 ABSPACK scaling algorithm.
;
_exptl_crystal_colour red
_exptl_crystal_density_diffrn 1.445
_exptl_crystal_density_method 'not measured'
_exptl_crystal_description parallelepiped
_exptl_crystal_F_000 704
_exptl_crystal_size_max 0.63
_exptl_crystal_size_mid 0.34
_exptl_crystal_size_min 0.20
_refine_diff_density_max 0.308
_refine_diff_density_min -0.260
_refine_diff_density_rms 0.054
_refine_ls_extinction_method none
_refine_ls_goodness_of_fit_ref 1.012
_refine_ls_hydrogen_treatment constr
_refine_ls_matrix_type full
_refine_ls_number_parameters 226
_refine_ls_number_reflns 3564
_refine_ls_number_restraints 0
_refine_ls_restrained_S_all 1.012
_refine_ls_R_factor_all 0.0717
_refine_ls_R_factor_gt 0.0501
_refine_ls_shift/su_max 0.000
_refine_ls_shift/su_mean 0.000
_refine_ls_structure_factor_coef Fsqd
_refine_ls_weighting_details 'calc w=1/[\s^2^(Fo^2^)+(0.0583P)^2^+0.5275P] where P=(Fo^2^+2Fc^2^)/3'
_refine_ls_weighting_scheme calc
_refine_ls_wR_factor_gt 0.1158
_refine_ls_wR_factor_ref 0.1298
_reflns_number_gt 2670
_reflns_number_total 3564
_reflns_threshold_expression >2sigma(I)
_cod_data_source_file c2ra22799a.txt
_cod_data_source_block tmaphn
_cod_original_sg_symbol_H-M 'P 21/c'
_cod_database_code 7238791

loop_
_symmetry_equiv_pos_as_xyz
'x, y, z'
'-x, y+1/2, -z+1/2'
'-x, -y, -z'
'x, -y-1/2, z-1/2'

loop_
_atom_site_label
_atom_site_type_symbol
_atom_site_fract_x
_atom_site_fract_y
_atom_site_fract_z
_atom_site_U_iso_or_equiv
_atom_site_adp_type
_atom_site_occupancy
_atom_site_symmetry_multiplicity
_atom_site_calc_flag
_atom_site_refinement_flags
O1 O 0.98883(13) 0.35727(10) 0.21686(11) 0.0264(3) Uani 1 1 d .
O2 O 0.97420(12) 0.22303(9) 0.05131(10) 0.0214(3) Uani 1 1 d .
O3 O 0.79129(13) 0.07979(9) 0.05925(10) 0.0215(3) Uani 1 1 d .
N1 N 0.51732(15) 0.04483(11) 0.70774(12) 0.0219(3) Uani 1 1 d .
N2 N 0.45602(15) 0.26133(11) 0.53288(13) 0.0230(3) Uani 1 1 d .
N3 N 0.52356(16) 0.27842(11) 0.43874(13) 0.0231(3) Uani 1 1 d .
N4 N 0.61584(15) 0.20461(11) 0.42207(12) 0.0200(3) Uani 1 1 d .
C1 C 0.62329(18) 0.00828(13) 0.64133(14) 0.0196(4) Uani 1 1 d .
C2 C 0.68236(19) -0.07903(13) 0.67774(15) 0.0224(4) Uani 1 1 d .
H2B H 0.6470 -0.1105 0.7437 0.027 Uiso 1 1 calc R
C3 C 0.7902(2) -0.11929(14) 0.61932(15) 0.0252(4) Uani 1 1 d .
H3B H 0.8289 -0.1782 0.6452 0.030 Uiso 1 1 calc R
C4 C 0.84369(19) -0.07416(14) 0.52188(16) 0.0245(4) Uani 1 1 d .
H4A H 0.9192 -0.1022 0.4826 0.029 Uiso 1 1 calc R
C5 C 0.78743(18) 0.01050(14) 0.48282(15) 0.0223(4) Uani 1 1 d .
H5A H 0.8243 0.0407 0.4166 0.027 Uiso 1 1 calc R
C6 C 0.67556(18) 0.05267(13) 0.54026(15) 0.0192(4) Uani 1 1 d .
C7 C 0.60623(17) 0.13968(13) 0.50906(14) 0.0186(4) Uani 1 1 d .
C8 C 0.50278(18) 0.17634(13) 0.57820(15) 0.0202(4) Uani 1 1 d .
C9 C 0.46074(18) 0.12641(13) 0.67779(15) 0.0216(4) Uani 1 1 d .
H9A H 0.3899 0.1527 0.7240 0.026 Uiso 1 1 calc R
C10 C 0.70628(18) 0.20920(13) 0.32457(14) 0.0188(4) Uani 1 1 d .
C11 C 0.79867(18) 0.28457(13) 0.32059(15) 0.0198(4) Uani 1 1 d .
H11A H 0.8001 0.3326 0.3788 0.024 Uiso 1 1 calc R
C12 C 0.88945(18) 0.28821(13) 0.22907(15) 0.0199(4) Uani 1 1 d .
C13 C 0.88599(18) 0.21784(13) 0.14362(14) 0.0194(4) Uani 1 1 d .
C14 C 0.78833(17) 0.14402(12) 0.14839(14) 0.0179(4) Uani 1 1 d .
C15 C 0.69705(18) 0.13894(13) 0.23996(14) 0.0197(4) Uani 1 1 d .
H15A H 0.6306 0.0889 0.2443 0.024 Uiso 1 1 calc R
C16 C 0.9864(2) 0.43576(14) 0.29558(16) 0.0277(4) Uani 1 1 d .
H16A H 1.0620 0.4801 0.2782 0.042 Uiso 1 1 calc R
H16B H 0.9992 0.4124 0.3755 0.042 Uiso 1 1 calc R
H16C H 0.8963 0.4687 0.2871 0.042 Uiso 1 1 calc R
C17 C 1.11326(19) 0.19036(15) 0.07921(17) 0.0285(4) Uani 1 1 d .
H17A H 1.1706 0.1960 0.0105 0.043 Uiso 1 1 calc R
H17B H 1.1101 0.1236 0.1037 0.043 Uiso 1 1 calc R
H17C H 1.1541 0.2291 0.1424 0.043 Uiso 1 1 calc R
C18 C 0.6779(2) 0.01317(14) 0.05081(17) 0.0270(4) Uani 1 1 d .
H18A H 0.6907 -0.0290 -0.0159 0.040 Uiso 1 1 calc R
H18B H 0.5894 0.0478 0.0404 0.040 Uiso 1 1 calc R
H18C H 0.6761 -0.0249 0.1221 0.040 Uiso 1 1 calc R

loop_
_atom_site_aniso_label
_atom_site_aniso_U_11
_atom_site_aniso_U_22
_atom_site_aniso_U_33
_atom_site_aniso_U_23
_atom_site_aniso_U_13
_atom_site_aniso_U_12
O1 0.0298(7) 0.0238(7) 0.0260(7) -0.0042(6) 0.0056(5) -0.0113(6)
O2 0.0207(6) 0.0247(7) 0.0189(6) 0.0014(5) 0.0026(5) -0.0021(5)
O3 0.0247(6) 0.0182(7) 0.0217(6) -0.0029(5) 0.0019(5) -0.0038(5)
N1 0.0232(7) 0.0220(8) 0.0207(7) -0.0001(7) 0.0026(6) -0.0032(6)
N2 0.0220(8) 0.0215(8) 0.0256(8) -0.0004(7) 0.0042(6) 0.0001(6)
N3 0.0229(8) 0.0204(8) 0.0262(8) 0.0002(7) 0.0031(6) 0.0021(6)
N4 0.0213(7) 0.0173(8) 0.0213(7) 0.0004(6) 0.0021(6) 0.0007(6)
C1 0.0208(8) 0.0190(9) 0.0189(8) -0.0019(7) -0.0001(7) -0.0046(7)
C2 0.0263(9) 0.0209(9) 0.0199(8) 0.0022(8) -0.0017(7) -0.0034(8)
C3 0.0296(10) 0.0209(10) 0.0248(9) -0.0020(8) -0.0040(7) 0.0014(8)
C4 0.0241(9) 0.0241(10) 0.0252(9) -0.0046(8) -0.0002(7) 0.0029(8)
C5 0.0237(9) 0.0238(10) 0.0196(8) -0.0009(8) 0.0020(7) 0.0006(8)
C6 0.0189(8) 0.0180(9) 0.0206(8) -0.0024(7) -0.0016(7) -0.0025(7)
C7 0.0190(8) 0.0185(9) 0.0182(8) -0.0009(7) 0.0008(6) -0.0039(7)
C8 0.0196(8) 0.0201(9) 0.0210(9) -0.0018(7) 0.0009(7) -0.0015(7)
C9 0.0203(8) 0.0235(10) 0.0213(9) -0.0035(8) 0.0040(7) -0.0026(7)
C10 0.0191(8) 0.0193(9) 0.0181(8) 0.0027(7) 0.0021(7) 0.0006(7)
C11 0.0231(9) 0.0177(9) 0.0186(8) -0.0008(7) 0.0002(7) -0.0004(7)
C12 0.0199(8) 0.0180(9) 0.0216(9) 0.0031(7) -0.0018(7) -0.0034(7)
C13 0.0202(8) 0.0202(9) 0.0179(8) 0.0029(7) -0.0004(6) -0.0003(7)
C14 0.0193(8) 0.0155(8) 0.0188(8) 0.0006(7) -0.0026(6) 0.0008(7)
C15 0.0196(8) 0.0180(9) 0.0213(9) 0.0022(7) -0.0010(7) -0.0015(7)
C16 0.0344(10) 0.0208(10) 0.0279(10) -0.0033(8) 0.0007(8) -0.0083(8)
C17 0.0238(9) 0.0300(11) 0.0320(10) 0.0049(9) 0.0056(8) 0.0036(8)
C18 0.0275(9) 0.0230(10) 0.0306(10) -0.0078(8) 0.0036(8) -0.0069(8)

loop_
_atom_type_symbol
_atom_type_description
_atom_type_scat_dispersion_real
_atom_type_scat_dispersion_imag
_atom_type_scat_source
C C 0.0033 0.0016 'International Tables Vol C Tables 4.2.6.8 and 6.1.1.4'
H H 0.0000 0.0000 'International Tables Vol C Tables 4.2.6.8 and 6.1.1.4'
N N 0.0061 0.0033 'International Tables Vol C Tables 4.2.6.8 and 6.1.1.4'
O O 0.0106 0.0060 'International Tables Vol C Tables 4.2.6.8 and 6.1.1.4'

loop_
_geom_angle_atom_site_label_1
_geom_angle_atom_site_label_2
_geom_angle_atom_site_label_3
_geom_angle
C12 O1 C16 117.12(14)
C13 O2 C17 113.40(13)
C14 O3 C18 116.55(13)
C9 N1 C1 118.83(16)
N3 N2 C8 108.19(15)
N2 N3 N4 108.35(14)
C7 N4 N3 110.03(14)
C7 N4 C10 131.33(15)
N3 N4 C10 118.58(14)
N1 C1 C2 116.84(16)
N1 C1 C6 124.76(17)
C2 C1 C6 118.40(16)
C3 C2 C1 120.93(17)
C3 C2 H2B 119.5
C1 C2 H2B 119.5
C2 C3 C4 120.45(18)
C2 C3 H3B 119.8
C4 C3 H3B 119.8
C5 C4 C3 120.27(18)
C5 C4 H4A 119.9
C3 C4 H4A 119.9
C4 C5 C6 120.40(18)
C4 C5 H5A 119.8
C6 C5 H5A 119.8
C5 C6 C1 119.50(17)
C5 C6 C7 126.52(17)
C1 C6 C7 113.97(16)
N4 C7 C8 103.89(16)
N4 C7 C6 135.70(16)
C8 C7 C6 120.40(16)
N2 C8 C7 109.53(16)
N2 C8 C9 129.95(17)
C7 C8 C9 120.52(17)
N1 C9 C8 121.44(17)
N1 C9 H9A 119.3
C8 C9 H9A 119.3
C15 C10 C11 123.23(16)
C15 C10 N4 119.28(15)
C11 C10 N4 117.50(15)
C12 C11 C10 118.08(16)
C12 C11 H11A 121.0
C10 C11 H11A 121.0
O1 C12 C11 123.93(16)
O1 C12 C13 115.49(15)
C11 C12 C13 120.56(16)
O2 C13 C14 119.73(15)
O2 C13 C12 120.31(16)
C14 C13 C12 119.89(16)
O3 C14 C15 124.28(16)
O3 C14 C13 115.42(15)
C15 C14 C13 120.29(16)
C10 C15 C14 117.90(16)
C10 C15 H15A 121.1
C14 C15 H15A 121.1
O1 C16 H16A 109.5
O1 C16 H16B 109.5
H16A C16 H16B 109.5
O1 C16 H16C 109.5
H16A C16 H16C 109.5
H16B C16 H16C 109.5
O2 C17 H17A 109.5
O2 C17 H17B 109.5
H17A C17 H17B 109.5
O2 C17 H17C 109.5
H17A C17 H17C 109.5
H17B C17 H17C 109.5
O3 C18 H18A 109.5
O3 C18 H18B 109.5
H18A C18 H18B 109.5
O3 C18 H18C 109.5
H18A C18 H18C 109.5
H18B C18 H18C 109.5

loop_
_geom_bond_atom_site_label_1
_geom_bond_atom_site_label_2
_geom_bond_distance
O1 C12 1.369(2)
O1 C16 1.427(2)
O2 C13 1.380(2)
O2 C17 1.434(2)
O3 C14 1.367(2)
O3 C18 1.433(2)
N1 C9 1.308(2)
N1 C1 1.388(2)
N2 N3 1.302(2)
N2 C8 1.371(2)
N3 N4 1.379(2)
N4 C7 1.360(2)
N4 C10 1.441(2)
C1 C2 1.408(3)
C1 C6 1.425(2)
C2 C3 1.372(3)
C2 H2B 0.9500
C3 C4 1.400(3)
C3 H3B 0.9500
C4 C5 1.374(3)
C4 H4A 0.9500
C5 C6 1.407(2)
C5 H5A 0.9500
C6 C7 1.430(2)
C7 C8 1.389(2)
C8 C9 1.413(2)
C9 H9A 0.9500
C10 C15 1.387(2)
C10 C11 1.381(2)
C11 C12 1.388(2)
C11 H11A 0.9500
C12 C13 1.394(3)
C13 C14 1.398(2)
C14 C15 1.393(2)
C15 H15A 0.9500
C16 H16A 0.9800
C16 H16B 0.9800
C16 H16C 0.9800
C17 H17A 0.9800
C17 H17B 0.9800
C17 H17C 0.9800
C18 H18A 0.9800
C18 H18B 0.9800
C18 H18C 0.9800

loop_
_geom_torsion_atom_site_label_1
_geom_torsion_atom_site_label_2
_geom_torsion_atom_site_label_3
_geom_torsion_atom_site_label_4
_geom_torsion
C8 N2 N3 N4 -0.28(19)
N2 N3 N4 C7 -0.42(19)
N2 N3 N4 C10 -177.99(14)
C9 N1 C1 C2 179.16(16)
C9 N1 C1 C6 -0.8(3)
N1 C1 C2 C3 -178.22(16)
C6 C1 C2 C3 1.7(3)
C1 C2 C3 C4 -0.1(3)
C2 C3 C4 C5 -0.8(3)
C3 C4 C5 C6 0.0(3)
C4 C5 C6 C1 1.7(3)
C4 C5 C6 C7 -179.48(17)
N1 C1 C6 C5 177.43(16)
C2 C1 C6 C5 -2.5(2)
N1 C1 C6 C7 -1.5(2)
C2 C1 C6 C7 178.51(15)
N3 N4 C7 C8 0.91(18)
C10 N4 C7 C8 178.07(17)
N3 N4 C7 C6 -177.75(19)
C10 N4 C7 C6 -0.6(3)
C5 C6 C7 N4 2.7(3)
C1 C6 C7 N4 -178.44(18)
C5 C6 C7 C8 -175.81(17)
C1 C6 C7 C8 3.1(2)
N3 N2 C8 C7 0.9(2)
N3 N2 C8 C9 -178.79(17)
N4 C7 C8 N2 -1.08(19)
C6 C7 C8 N2 177.84(15)
N4 C7 C8 C9 178.62(15)
C6 C7 C8 C9 -2.5(3)
C1 N1 C9 C8 1.6(3)
N2 C8 C9 N1 179.59(17)
C7 C8 C9 N1 0.0(3)
C7 N4 C10 C15 64.0(2)
N3 N4 C10 C15 -119.05(18)
C7 N4 C10 C11 -116.0(2)
N3 N4 C10 C11 60.9(2)
C15 C10 C11 C12 -2.0(3)
N4 C10 C11 C12 177.99(15)
C16 O1 C12 C11 -7.9(2)
C16 O1 C12 C13 173.72(15)
C10 C11 C12 O1 -177.90(16)
C10 C11 C12 C13 0.4(3)
C17 O2 C13 C14 -102.58(19)
C17 O2 C13 C12 80.4(2)
O1 C12 C13 O2 -3.1(2)
C11 C12 C13 O2 178.45(15)
O1 C12 C13 C14 179.91(15)
C11 C12 C13 C14 1.4(3)
C18 O3 C14 C15 10.8(2)
C18 O3 C14 C13 -169.67(15)
O2 C13 C14 O3 1.6(2)
C12 C13 C14 O3 178.59(15)
O2 C13 C14 C15 -178.84(15)
C12 C13 C14 C15 -1.8(3)
C11 C10 C15 C14 1.7(3)
N4 C10 C15 C14 -178.37(15)
O3 C14 C15 C10 179.86(15)
C13 C14 C15 C10 0.3(2)
